data_1557563
loop_
_publ_author_name
'Kolsaker, Per'
'Karlsen, Hege'
'Romming, Christian'

_publ_section_title
;
 Reaction between 2-Phenyl-1,1-dicyanoallyl Anion and
 N-Methyl-2,2-dimethylpropionitrilium and
 N1,N2,N2-Trimethyl-2,2-dimethylpropionylamidinium
 Trifluoromethanesulfonates
;
_journal_name_full 'Acta Chemica Scandinavica'
_journal_page_first 623
_journal_page_last 632
_journal_paper_doi 10.3891/acta.chem.scand.50-0623
_journal_volume 50
_journal_year 1996
_chemical_formula_sum 'C18 H19 N3 O'
_chemical_formula_weight 293.37
_chemical_name_common
;
N-(4,4-Dicyano-3-phenyl-1,3-butadieny1)-N,2,2-trimethyl-propanamide
;
_space_group_IT_number 4
_space_group_name_Hall 'P 2yb'
_space_group_name_H-M_alt 'P 1 21 1'
_symmetry_cell_setting monoclinic
_symmetry_Int_Tables_number 4
_symmetry_space_group_name_Hall 'P 2yb'
_symmetry_space_group_name_H-M 'P 1 21 1'
_cell_angle_alpha 90.
_cell_angle_beta 104.74(1)
_cell_angle_gamma 90.
_cell_formula_units_Z 8
_cell_length_a 15.523(2)
_cell_length_b 9.179(2)
_cell_length_c 23.876(4)
_cell_volume 3290.0(10)
_diffrn_ambient_temperature 138
_diffrn_radiation_probe x-ray
_diffrn_radiation_type MoK\a
_diffrn_radiation_wavelength 0.71069
_exptl_crystal_density_diffrn 1.184
_refine_ls_goodness_of_fit_ref 2.06
_refine_ls_number_parameters 1084
_refine_ls_number_reflns 4962
_refine_ls_R_factor_gt 0.043
_refine_ls_wR_factor_gt 0.043
_cod_data_source_file Acta-Chem-Scand-1996-50-623-1.cif
_cod_data_source_block 1
_cod_original_cell_volume 3290.0(11)
_cod_original_sg_symbol_H-M 'P 21'
_cod_database_code 1557563

loop_
_space_group_symop_id
_space_group_symop_operation_xyz
1 x,y,z
2 -x,1/2+y,-z

loop_
_atom_site_label
_atom_site_type_symbol
_atom_site_thermal_displace_type
_atom_site_fract_x
_atom_site_fract_y
_atom_site_fract_z
_atom_site_occupancy
_atom_site_U_iso_or_equiv
_atom_site_calc_flag
_atom_site_refinement_flags
_atom_site_disorder_assembly
_atom_site_disorder_group
O1 O Uiso 0.45429(18) 0.44185 0.44015(12) 1.000 0.0560 . . . .
N1 N Uiso 0.4874(2) -0.5122(4) 0.30290(10) 1.000 0.0470 . . . .
N2 N Uiso 0.2421(2) -0.3159(4) 0.31830(10) 1.000 0.0540 . . . .
N3 N Uiso 0.43295(18) 0.2115(3) 0.40988(12) 1.000 0.0310 . . . .
C1 C Uiso 0.4126(2) -0.2873(4) 0.33510(10) 1.000 0.0300 . . . .
C2 C Uiso 0.4554(2) -0.4112(4) 0.3187(2) 1.000 0.0340 . . . .
C3 C Uiso 0.3183(2) -0.3015(5) 0.3266(2) 1.000 0.0370 . . . .
C4 C Uiso 0.4580(2) -0.1644(4) 0.35840(10) 1.000 0.0270 . . . .
C5 C Uiso 0.5565(2) -0.1600(4) 0.36560(10) 1.000 0.0260 . . . .
C6 C Uiso 0.5914(2) -0.1383(4) 0.3187(2) 1.000 0.0350 . . . .
C7 C Uiso 0.6831(2) -0.1273(5) 0.3258(2) 1.000 0.0410 . . . .
C8 C Uiso 0.7399(2) -0.1404(4) 0.3803(2) 1.000 0.0390 . . . .
C9 C Uiso 0.7048(2) -0.1628(4) 0.4278(2) 1.000 0.0340 . . . .
C10 C Uiso 0.6140(2) -0.1718(4) 0.4207(2) 1.000 0.0310 . . . .
C11 C Uiso 0.4146(2) -0.0395(4) 0.37430(10) 1.000 0.0300 . . . .
C12 C Uiso 0.4633(2) 0.0807(4) 0.39470(10) 1.000 0.0280 . . . .
C13 C Uiso 0.3366(2) 0.2305(5) 0.4005(2) 1.000 0.0450 . . . .
C14 C Uiso 0.4896(2) 0.3268(4) 0.4320(2) 1.000 0.0340 . . . .
C15 C Uiso 0.5914(2) 0.3140(4) 0.4488(2) 1.000 0.0320 . . . .
C16 C Uiso 0.6193(3) 0.2060(5) 0.5001(2) 1.000 0.0390 . . . .
C17 C Uiso 0.6280(3) 0.4630(5) 0.4708(2) 1.000 0.0490 . . . .
C18 C Uiso 0.6324(3) 0.2708(5) 0.3989(2) 1.000 0.0410 . . . .
O21 O Uiso 0.51276(18) 0.1701(4) 0.03384(13) 1.000 0.0650 . . . .
N21 N Uiso 0.5343(2) 1.1131(4) 0.1872(2) 1.000 0.0580 . . . .
N22 N Uiso 0.7685(2) 0.8790(5) 0.1657(2) 1.000 0.0570 . . . .
N23 N Uiso 0.55044(17) 0.3799(4) 0.08209(12) 1.000 0.0310 . . . .
C21 C Uiso 0.5999(2) 0.8746(5) 0.1586(2) 1.000 0.0360 . . . .
C22 C Uiso 0.5628(3) 1.0059(5) 0.1734(2) 1.000 0.0420 . . . .
C23 C Uiso 0.6937(2) 0.8765(5) 0.1623(2) 1.000 0.0410 . . . .
C24 C Uiso 0.5487(2) 0.7531(4) 0.14140(10) 1.000 0.0300 . . . .
C25 C Uiso 0.4503(2) 0.7644(4) 0.1340(2) 1.000 0.0290 . . . .
C26 C Uiso 0.3975(2) 0.8381(5) 0.0872(2) 1.000 0.0370 . . . .
C27 C Uiso 0.3054(2) 0.8392(5) 0.0779(2) 1.000 0.0400 . . . .
C28 C Uiso 0.2662(2) 0.7690(4) 0.1156(2) 1.000 0.0360 . . . .
C29 C Uiso 0.3186(2) 0.6969(5) 0.1634(2) 1.000 0.0390 . . . .
C30 C Uiso 0.4106(2) 0.6914(5) 0.1723(2) 1.000 0.0370 . . . .
C31 C Uiso 0.5853(2) 0.6180(5) 0.1282(2) 1.000 0.0320 . . . .
C32 C Uiso 0.5291(2) 0.5108(4) 0.10220(10) 1.000 0.0300 . . . .
C33 C Uiso 0.6451(2) 0.3406(5) 0.0922(2) 1.000 0.0430 . . . .
C34 C Uiso 0.4856(2) 0.2821(4) 0.0515(2) 1.000 0.0350 . . . .
C35 C Uiso 0.3864(2) 0.3128(4) 0.04010(10) 1.000 0.0270 . . . .
C36 C Uiso 0.3556(2) 0.4540(5) 0.0071(2) 1.000 0.0430 . . . .
C37 C Uiso 0.3589(3) 0.3066(5) 0.0979(2) 1.000 0.0430 . . . .
C38 C Uiso 0.3380(3) 0.1893(5) 0.0011(2) 1.000 0.0410 . . . .
O41 O Uiso 1.09395(17) 0.4184(4) 0.49905(11) 1.000 0.0540 . . . .
N41 N Uiso 0.8371(2) 0.5249(4) 0.10130(10) 1.000 0.0500 . . . .
N42 N Uiso 1.1017(2) 0.6838(4) 0.18620(10) 1.000 0.0540 . . . .
N43 N Uiso 1.05489(17) 0.4868(4) 0.40592(12) 1.000 0.0310 . . . .
C41 C Uiso 0.9548(2) 0.5694(4) 0.1972(2) 1.000 0.0310 . . . .
C42 C Uiso 0.8878(2) 0.5463(5) 0.1444(2) 1.000 0.0350 . . . .
C43 C Uiso 1.0364(2) 0.6333(5) 0.1914(2) 1.000 0.0360 . . . .
C44 C Uiso 0.9425(2) 0.5281(4) 0.24980(10) 1.000 0.0280 . . . .
C45 C Uiso 0.8543(2) 0.4670(4) 0.25200(10) 1.000 0.0280 . . . .
C46 C Uiso 0.7886(2) 0.5568(4) 0.2622(2) 1.000 0.0360 . . . .
C47 C Uiso 0.7079(2) 0.4980(5) 0.2666(2) 1.000 0.0400 . . . .
C48 C Uiso 0.6928(2) 0.3505(5) 0.2609(2) 1.000 0.0380 . . . .
C49 C Uiso 0.7585(3) 0.2604(5) 0.2510(2) 1.000 0.0450 . . . .
C50 C Uiso 0.8396(2) 0.3168(5) 0.2472(2) 1.000 0.0370 . . . .
C51 C Uiso 1.0116(2) 0.5400(4) 0.3028(2) 1.000 0.0300 . . . .
C52 C Uiso 0.9961(2) 0.4909(4) 0.3523(2) 1.000 0.0300 . . . .
C53 C Uiso 1.1471(2) 0.5337(5) 0.4107(2) 1.000 0.0420 . . . .
C54 C Uiso 1.0330(2) 0.4311(5) 0.4555(2) 1.000 0.0360 . . . .
C55 C Uiso 0.9372(2) 0.3905(5) 0.4550(2) 1.000 0.0370 . . . .
C56 C Uiso 0.8726(2) 0.5194(5) 0.4371(2) 1.000 0.0470 . . . .
C57 C Uiso 0.9074(3) 0.2511(5) 0.4191(2) 1.000 0.0530 . . . .
C58 C Uiso 0.9384(3) 0.3521(5) 0.5182(2) 1.000 0.0510 . . . .
O61 O Uiso -0.09779(16) 0.2400(3) -0.00071(11) 1.000 0.0490 . . . .
N61 N Uiso -0.1009(2) -0.0939(4) 0.30110(10) 1.000 0.0540 . . . .
N62 N Uiso 0.1786(2) -0.0229(5) 0.38500(10) 1.000 0.0640 . . . .
N63 N Uiso -0.05632(17) 0.1660(4) 0.09193(12) 1.000 0.0300 . . . .
C61 C Uiso 0.0518(2) 0.0005(4) 0.2914(2) 1.000 0.0320 . . . .
C62 C Uiso -0.0327(2) -0.0530(5) 0.2961(2) 1.000 0.0370 . . . .
C63 C Uiso 0.1230(2) -0.0113(5) 0.3434(2) 1.000 0.0450 . . . .
C64 C Uiso 0.0638(2) 0.0626(4) 0.2420(2) 1.000 0.0290 . . . .
C65 C Uiso 0.1537(2) 0.1178(4) 0.24110(10) 1.000 0.0260 . . . .
C66 C Uiso 0.1738(2) 0.2649(4) 0.2490(2) 1.000 0.0380 . . . .
C67 C Uiso 0.2575(2) 0.3144(5) 0.2471(2) 1.000 0.0410 . . . .
C68 C Uiso 0.3204(2) 0.2219(5) 0.2372(2) 1.000 0.0380 . . . .
C69 C Uiso 0.3007(2) 0.0737(5) 0.2290(2) 1.000 0.0390 . . . .
C70 C Uiso 0.2180(2) 0.0231(4) 0.2312(2) 1.000 0.0360 . . . .
C71 C Uiso -0.0079(2) 0.0769(4) 0.1906(2) 1.000 0.0300 . . . .
C72 C Uiso 0.0056(2) 0.1402(4) 0.1431(2) 1.000 0.0290 . . . .
C73 C Uiso -0.1501(2) 0.1318(5) 0.0892(2) 1.000 0.0410 . . . .
C74 C Uiso -0.0363(2) 0.2208(4) 0.0418(2) 1.000 0.0310 . . . .
C75 C Uiso 0.0598(2) 0.2549(4) 0.0402(2) 1.000 0.0320 . . . .
C76 C Uiso 0.1216(2) 0.1224(5) 0.0563(2) 1.000 0.0410 . . . .
C77 C Uiso 0.0570(3) 0.2983(5) -0.0223(2) 1.000 0.0440 . . . .
C78 C Uiso 0.0946(3) 0.3875(5) 0.0792(2) 1.000 0.0430 . . . .

loop_
_atom_type_symbol
_atom_type_description
_atom_type_scat_dispersion_real
_atom_type_scat_dispersion_imag
_atom_type_scat_source
C C 0.0033 0.0016 ' International Tables Vol C Tables 4.2.6.8 and 6.1.1.4'
N N 0.0061 0.0033 ' International Tables Vol C Tables 4.2.6.8 and 6.1.1.4'
O O 0.0106 0.0060 ' International Tables Vol C Tables 4.2.6.8 and 6.1.1.4'

loop_
_geom_angle_atom_site_label_1
_geom_angle_atom_site_label_2
_geom_angle_atom_site_label_3
_geom_angle
_geom_angle_site_symmetry_1
_geom_angle_site_symmetry_2
_geom_angle_site_symmetry_3
_geom_angle_publ_flag
C12 N3 C13 118.0(3) . . . yes
C12 N3 C14 122.7(3) . . . yes
C13 N3 C14 119.3(3) . . . yes
C2 C1 C3 114.9(3) . . . no
C2 C1 C4 122.8(3) . . . no
C3 C1 C4 122.3(3) . . . no
N1 C2 C1 176.9(4) . . . yes
N2 C3 C1 177.9(5) . . . yes
C1 C4 C5 118.3(3) . . . no
C1 C4 C11 122.7(3) . . . no
C5 C4 C11 119.0(3) . . . no
C4 C5 C6 120.9(3) . . . no
C4 C5 C10 119.8(3) . . . no
C6 C5 C10 119.3(3) . . . no
C5 C6 C7 120.8(4) . . . no
C6 C7 C8 119.8(4) . . . no
C7 C8 C9 119.5(3) . . . no
C8 C9 C10 120.6(4) . . . no
C5 C10 C9 120.1(4) . . . no
C4 C11 C12 119.4(3) . . . no
N3 C12 C11 127.6(3) . . . yes
O1 C14 N3 116.7(3) . . . yes
O1 C14 C15 119.8(3) . . . yes
N3 C14 C15 123.4(3) . . . yes
C14 C15 C16 108.6(3) . . . no
C14 C15 C17 106.9(3) . . . no
C14 C15 C18 114.8(4) . . . no
C16 C15 C17 107.3(4) . . . no
C16 C15 C18 111.1(3) . . . no
C17 C15 C18 107.9(3) . . . no
C32 N23 C33 118.6(3) . . . yes
C32 N23 C34 122.6(3) . . . yes
C33 N23 C34 118.8(3) . . . yes
C22 C21 C23 116.4(4) . . . no
C22 C21 C24 121.7(3) . . . no
C23 C21 C24 122.0(4) . . . no
N21 C22 C21 177.9(5) . . . yes
N22 C23 C21 179.3(4) . . . yes
C21 C24 C25 118.4(3) . . . no
C21 C24 C31 122.6(3) . . . no
C25 C24 C31 119.0(3) . . . no
C24 C25 C26 120.5(3) . . . no
C24 C25 C30 119.8(3) . . . no
C26 C25 C30 119.6(3) . . . no
C25 C26 C27 120.5(4) . . . no
C26 C27 C28 120.2(4) . . . no
C27 C28 C29 119.9(3) . . . no
C28 C29 C30 120.5(4) . . . no
C25 C30 C29 119.3(4) . . . no
C24 C31 C32 119.0(3) . . . no
N23 C32 C31 127.9(3) . . . yes
O21 C34 N23 116.8(3) . . . yes
O21 C34 C35 121.0(3) . . . yes
N23 C34 C35 122.2(3) . . . yes
C34 C35 C36 114.8(3) . . . no
C34 C35 C37 109.3(3) . . . no
C34 C35 C38 106.8(3) . . . no
C36 C35 C37 111.7(3) . . . no
C36 C35 C38 105.8(3) . . . no
C37 C35 C38 108.1(3) . . . no
C52 N43 C53 117.9(3) . . . yes
C52 N43 C54 123.3(3) . . . yes
C53 N43 C54 118.6(3) . . . yes
C42 C41 C43 115.9(4) . . . no
C42 C41 C44 121.8(3) . . . no
C43 C41 C44 122.3(4) . . . no
N41 C42 C41 177.0(4) . . . yes
N42 C43 C41 179.3(5) . . . yes
C41 C44 C45 118.6(3) . . . no
C41 C44 C51 122.5(3) . . . no
C45 C44 C51 118.8(2) . . . no
C44 C45 C46 120.5(3) . . . no
C44 C45 C50 120.0(3) . . . no
C46 C45 C50 119.4(3) . . . no
C45 C46 C47 120.1(4) . . . no
C46 C47 C48 120.6(3) . . . no
C47 C48 C49 119.5(4) . . . no
C48 C49 C50 120.7(4) . . . no
C45 C50 C49 119.7(4) . . . no
C44 C51 C52 119.2(3) . . . no
N43 C52 C51 127.3(3) . . . yes
O41 C54 N43 116.8(3) . . . yes
O41 C54 C55 121.6(4) . . . yes
N43 C54 C55 121.6(4) . . . yes
C54 C55 C56 112.2(4) . . . no
C54 C55 C57 111.1(3) . . . no
C54 C55 C58 106.1(4) . . . no
C56 C55 C57 113.6(3) . . . no
C56 C55 C58 107.0(3) . . . no
C57 C55 C58 106.3(4) . . . no
C72 N63 C73 117.6(3) . . . yes
C72 N63 C74 124.4(3) . . . yes
C73 N63 C74 118.0(3) . . . yes
C62 C61 C63 115.1(4) . . . no
C62 C61 C64 122.7(4) . . . no
C63 C61 C64 122.2(3) . . . no
N61 C62 C61 178.2(4) . . . yes
N62 C63 C61 178.6(5) . . . yes
C61 C64 C65 119.3(3) . . . no
C61 C64 C71 122.0(3) . . . no
C65 C64 C71 118.8(3) . . . no
C64 C65 C66 120.5(3) . . . no
C64 C65 C70 120.4(3) . . . no
C66 C65 C70 119.1(3) . . . no
C65 C66 C67 119.6(3) . . . no
C66 C67 C68 121.4(4) . . . no
C67 C68 C69 119.4(3) . . . no
C68 C69 C70 119.7(3) . . . no
C65 C70 C69 120.8(4) . . . no
C64 C71 C72 120.6(3) . . . no
N63 C72 C71 127.3(3) . . . yes
O61 C74 N63 117.8(3) . . . yes
O61 C74 C75 120.8(4) . . . yes
N63 C74 C75 121.5(4) . . . yes
C74 C75 C76 112.4(3) . . . no
C74 C75 C77 106.9(4) . . . no
C74 C75 C78 109.8(3) . . . no
C76 C75 C77 108.1(3) . . . no
C76 C75 C78 111.9(3) . . . no
C77 C75 C78 107.5(3) . . . no

loop_
_geom_bond_atom_site_label_1
_geom_bond_atom_site_label_2
_geom_bond_distance
_geom_bond_site_symmetry_1
_geom_bond_site_symmetry_2
_geom_bond_publ_flag
O1 C14 1.228(4) . . yes
N1 C2 1.159(5) . . yes
N2 C3 1.156(5) . . yes
N3 C12 1.372(4) . . yes
N3 C13 1.465(4) . . yes
N3 C14 1.391(5) . . yes
C1 C2 1.421(5) . . no
C1 C3 1.432(5) . . no
C1 C4 1.371(5) . . no
C4 C5 1.495(4) . . no
C4 C11 1.429(5) . . no
C5 C6 1.377(5) . . no
C5 C10 1.393(5) . . no
C6 C7 1.394(5) . . no
C7 C8 1.379(6) . . no
C8 C9 1.393(6) . . no
C9 C10 1.379(5) . . no
C11 C12 1.356(5) . . no
C14 C15 1.533(5) . . no
C15 C16 1.549(6) . . no
C15 C17 1.522(6) . . no
C15 C18 1.539(6) . . no
O21 C34 1.226(5) . . yes
N21 C22 1.161(6) . . yes
N22 C23 1.143(5) . . yes
N23 C32 1.366(5) . . yes
N23 C33 1.472(4) . . yes
N23 C34 1.407(5) . . yes
C21 C22 1.419(6) . . no
C21 C23 1.436(5) . . no
C21 C24 1.370(6) . . no
C24 C25 1.496(5) . . no
C24 C31 1.432(6) . . no
C25 C26 1.383(6) . . no
C25 C30 1.397(6) . . no
C26 C27 1.390(5) . . no
C27 C28 1.369(6) . . no
C28 C29 1.389(6) . . no
C29 C30 1.390(5) . . no
C31 C32 1.356(5) . . no
C34 C35 1.520(5) . . no
C35 C36 1.529(6) . . no
C35 C37 1.546(5) . . no
C35 C38 1.536(6) . . no
O41 C54 1.220(5) . . yes
N41 C42 1.142(5) . . yes
N42 C43 1.150(5) . . yes
N43 C52 1.371(5) . . yes
N43 C53 1.471(4) . . yes
N43 C54 1.408(5) . . yes
C41 C42 1.431(6) . . no
C41 C43 1.434(5) . . no
C41 C44 1.371(5) . . no
C44 C45 1.493(5) . . no
C44 C51 1.440(5) . . no
C45 C46 1.380(5) . . no
C45 C50 1.397(6) . . no
C46 C47 1.392(5) . . no
C47 C48 1.375(6) . . no
C48 C49 1.379(6) . . no
C49 C50 1.385(6) . . no
C51 C52 1.343(6) . . no
C54 C55 1.530(5) . . no
C55 C56 1.540(6) . . no
C55 C57 1.544(6) . . no
C55 C58 1.545(7) . . no
O61 C74 1.216(5) . . yes
N61 C62 1.158(5) . . yes
N62 C63 1.143(5) . . yes
N63 C72 1.369(5) . . yes
N63 C73 1.474(4) . . yes
N63 C74 1.404(5) . . yes
C61 C62 1.432(5) . . no
C61 C63 1.441(6) . . no
C61 C64 1.365(6) . . no
C64 C65 1.490(5) . . no
C64 C71 1.438(6) . . no
C65 C66 1.388(5) . . no
C65 C70 1.388(5) . . no
C66 C67 1.388(5) . . no
C67 C68 1.359(6) . . no
C68 C69 1.397(6) . . no
C69 C70 1.379(5) . . no
C71 C72 1.337(6) . . no
C74 C75 1.534(5) . . no
C75 C76 1.536(6) . . no
C75 C77 1.534(6) . . no
C75 C78 1.544(6) . . no

loop_
_geom_torsion_atom_site_label_1
_geom_torsion_atom_site_label_2
_geom_torsion_atom_site_label_3
_geom_torsion_atom_site_label_4
_geom_torsion
_geom_torsion_site_symmetry_1
_geom_torsion_site_symmetry_2
_geom_torsion_site_symmetry_3
_geom_torsion_site_symmetry_4
_geom_torsion_publ_flag
C13 N3 C12 C11 -3.8(5) . . . . no
C14 N3 C12 C11 178.1(3) . . . . no
C12 N3 C14 O1 175.0(3) . . . . no
C12 N3 C14 C15 -8.0(6) . . . . no
C13 N3 C14 O1 -3.1(6) . . . . no
C13 N3 C14 C15 174.0(4) . . . . no
C2 C1 C4 C5 1.3(4) . . . . no
C2 C1 C4 C11 179.4(3) . . . . no
C3 C1 C4 C5 180.0(3) . . . . no
C3 C1 C4 C11 -2.0(4) . . . . no
C1 C4 C5 C6 75.8(4) . . . . no
C1 C4 C5 C10 -107.0(3) . . . . no
C11 C4 C5 C6 -102.4(4) . . . . no
C11 C4 C5 C10 74.9(4) . . . . no
C1 C4 C11 C12 -177.1(3) . . . . no
C5 C4 C11 C12 1.0(4) . . . . no
C4 C5 C6 C7 176.9(4) . . . . no
C10 C5 C6 C7 -0.4(6) . . . . no
C4 C5 C10 C9 -177.8(3) . . . . no
C6 C5 C10 C9 -0.5(6) . . . . no
C5 C6 C7 C8 1.0(6) . . . . no
C6 C7 C8 C9 -0.8(6) . . . . no
C7 C8 C9 C10 -0.1(6) . . . . no
C8 C9 C10 C5 0.7(6) . . . . no
C4 C11 C12 N3 177.3(3) . . . . no
O1 C14 C15 C16 112.4(4) . . . . no
O1 C14 C15 C17 -3.1(6) . . . . no
O1 C14 C15 C18 -122.7(4) . . . . no
N3 C14 C15 C16 -64.6(5) . . . . no
N3 C14 C15 C17 179.9(4) . . . . no
N3 C14 C15 C18 60.4(5) . . . . no
C33 N23 C32 C31 4.6(5) . . . . no
C34 N23 C32 C31 -174.6(4) . . . . no
C32 N23 C34 O21 177.6(3) . . . . no
C32 N23 C34 C35 -2.0(5) . . . . no
C33 N23 C34 O21 -1.6(6) . . . . no
C33 N23 C34 C35 178.9(3) . . . . no
C22 C21 C24 C25 4.7(6) . . . . no
C22 C21 C24 C31 -177.8(4) . . . . no
C23 C21 C24 C25 -175.0(4) . . . . no
C23 C21 C24 C31 2.6(6) . . . . no
C21 C24 C25 C26 73.3(5) . . . . no
C21 C24 C25 C30 -111.3(4) . . . . no
C31 C24 C25 C26 -104.4(4) . . . . no
C31 C24 C25 C30 71.1(5) . . . . no
C21 C24 C31 C32 -168.9(4) . . . . no
C25 C24 C31 C32 8.7(5) . . . . no
C24 C25 C26 C27 175.1(4) . . . . no
C30 C25 C26 C27 -0.4(7) . . . . no
C24 C25 C30 C29 -176.9(4) . . . . no
C26 C25 C30 C29 -1.5(6) . . . . no
C25 C26 C27 C28 1.0(7) . . . . no
C26 C27 C28 C29 0.2(7) . . . . no
C27 C28 C29 C30 -2.1(7) . . . . no
C28 C29 C30 C25 2.7(7) . . . . no
C24 C31 C32 N23 174.4(3) . . . . no
O21 C34 C35 C36 -121.6(4) . . . . no
O21 C34 C35 C37 112.0(4) . . . . no
O21 C34 C35 C38 -4.7(5) . . . . no
N23 C34 C35 C36 57.9(5) . . . . no
N23 C34 C35 C37 -68.5(5) . . . . no
N23 C34 C35 C38 174.8(4) . . . . no
C53 N43 C52 C51 -3.4(6) . . . . no
C54 N43 C52 C51 -179.0(4) . . . . no
C52 N43 C54 O41 171.9(4) . . . . no
C52 N43 C54 C55 -8.9(6) . . . . no
C53 N43 C54 O41 -3.7(6) . . . . no
C53 N43 C54 C55 175.5(4) . . . . no
C42 C41 C44 C45 -4.3(5) . . . . no
C42 C41 C44 C51 175.0(4) . . . . no
C43 C41 C44 C45 178.0(4) . . . . no
C43 C41 C44 C51 -2.7(6) . . . . no
C41 C44 C45 C46 -92.7(4) . . . . no
C41 C44 C45 C50 91.2(4) . . . . no
C51 C44 C45 C46 88.0(4) . . . . no
C51 C44 C45 C50 -88.1(4) . . . . no
C41 C44 C51 C52 -176.8(4) . . . . no
C45 C44 C51 C52 2.5(5) . . . . no
C44 C45 C46 C47 -177.3(3) . . . . no
C50 C45 C46 C47 -1.1(6) . . . . no
C44 C45 C50 C49 178.1(3) . . . . no
C46 C45 C50 C49 1.9(6) . . . . no
C45 C46 C47 C48 0.0(7) . . . . no
C46 C47 C48 C49 0.3(7) . . . . no
C47 C48 C49 C50 0.5(7) . . . . no
C48 C49 C50 C45 -1.6(7) . . . . no
C44 C51 C52 N43 176.6(4) . . . . no
O41 C54 C55 C56 122.3(5) . . . . no
O41 C54 C55 C57 -109.3(5) . . . . no
O41 C54 C55 C58 5.8(6) . . . . no
N43 C54 C55 C56 -56.9(5) . . . . no
N43 C54 C55 C57 71.5(5) . . . . no
N43 C54 C55 C58 -173.4(4) . . . . no
C73 N63 C72 C71 5.3(6) . . . . no
C74 N63 C72 C71 -173.8(4) . . . . no
C72 N63 C74 O61 -179.3(4) . . . . no
C72 N63 C74 C75 1.0(6) . . . . no
C73 N63 C74 O61 1.6(5) . . . . no
C73 N63 C74 C75 -178.1(3) . . . . no
C62 C61 C64 C65 179.0(4) . . . . no
C62 C61 C64 C71 -0.9(6) . . . . no
C63 C61 C64 C65 1.2(6) . . . . no
C63 C61 C64 C71 -178.7(4) . . . . no
C61 C64 C65 C66 -98.9(4) . . . . no
C61 C64 C65 C70 82.4(5) . . . . no
C71 C64 C65 C66 81.0(4) . . . . no
C71 C64 C65 C70 -97.8(4) . . . . no
C61 C64 C71 C72 179.0(4) . . . . no
C65 C64 C71 C72 -0.8(5) . . . . no
C64 C65 C66 C67 -179.0(4) . . . . no
C70 C65 C66 C67 -0.3(6) . . . . no
C64 C65 C70 C69 178.5(4) . . . . no
C66 C65 C70 C69 -0.2(6) . . . . no
C65 C66 C67 C68 0.5(7) . . . . no
C66 C67 C68 C69 -0.3(7) . . . . no
C67 C68 C69 C70 -0.2(7) . . . . no
C68 C69 C70 C65 0.4(7) . . . . no
C64 C71 C72 N63 -177.6(4) . . . . no
O61 C74 C75 C76 -123.3(4) . . . . no
O61 C74 C75 C77 -4.9(5) . . . . no
O61 C74 C75 C78 111.4(4) . . . . no
N63 C74 C75 C76 56.4(5) . . . . no
N63 C74 C75 C77 174.8(3) . . . . no
N63 C74 C75 C78 -68.9(5) . . . . no
